data_4079178
loop_
_publ_author_name
'Tanabe, Makoto'
'Yumoto, Ryouhei'
'Osakada, Kohtaro'
'Sanji, Takanobu'
'Tanaka, Masato'

_publ_section_title
;
 Preparation and Properties of Perarylated 3,4-Disila-1,5-hexadienes. A
 Fluorescent Disilane Accommodated in the Crystal Lattice
;
_journal_issue 19
_journal_name_full Organometallics
_journal_page_first 6787
_journal_paper_doi 10.1021/om300551t
_journal_volume 31
_journal_year 2012
_chemical_formula_moiety 'C56 H38 F12 Si2'
_chemical_formula_sum 'C56 H38 F12 Si2'
_chemical_formula_weight 995.07
_space_group_IT_number 2
_symmetry_cell_setting triclinic
_symmetry_Int_Tables_number 2
_symmetry_space_group_name_Hall '-P 1'
_symmetry_space_group_name_H-M 'P -1'
_atom_sites_solution_hydrogens geom
_atom_sites_solution_primary direct
_atom_sites_solution_secondary difmap
_cell_angle_alpha 70.922(7)
_cell_angle_beta 77.663(7)
_cell_angle_gamma 66.104(6)
_cell_formula_units_Z 2
_cell_length_a 10.1977(12)
_cell_length_b 15.0821(17)
_cell_length_c 18.091(3)
_cell_measurement_reflns_used 7373
_cell_measurement_temperature 113
_cell_measurement_theta_max 27.48
_cell_measurement_theta_min 3.07
_cell_volume 2393.6(6)
_computing_cell_refinement CrystalClear
_computing_data_collection 'CrystalClear (Rigaku/MSC Inc., 2006)'
_computing_data_reduction CrystalClear
_computing_molecular_graphics 'CrystalStructure 4.0'
_computing_publication_material 'CrystalStructure 4.0 (Rigaku, 2010)'
_computing_structure_refinement 'SHELXL97 (Sheldrick, 2008)'
_computing_structure_solution 'Il Milione (Burla, et al., 2007)'
_diffrn_ambient_temperature 113
_diffrn_detector_area_resol_mean 7.314
_diffrn_measured_fraction_theta_full 0.959
_diffrn_measured_fraction_theta_max 0.959
_diffrn_measurement_device_type 'Rigaku Saturn70'
_diffrn_measurement_method \w
_diffrn_radiation_type 'Mo K\a'
_diffrn_radiation_wavelength 0.71070
_diffrn_reflns_av_R_equivalents 0.0762
_diffrn_reflns_limit_h_max 12
_diffrn_reflns_limit_h_min -13
_diffrn_reflns_limit_k_max 19
_diffrn_reflns_limit_k_min -19
_diffrn_reflns_limit_l_max 23
_diffrn_reflns_limit_l_min -23
_diffrn_reflns_number 19556
_diffrn_reflns_theta_full 27.48
_diffrn_reflns_theta_max 27.48
_diffrn_standards_number 0
_exptl_absorpt_coefficient_mu 0.159
_exptl_absorpt_correction_T_max 0.915
_exptl_absorpt_correction_T_min 0.391
_exptl_absorpt_correction_type multi-scan
_exptl_absorpt_process_details 'REQAB (Rigaku, 1998)'
_exptl_crystal_colour colorless
_exptl_crystal_density_diffrn 1.381
_exptl_crystal_density_method 'not measured'
_exptl_crystal_description prism
_exptl_crystal_F_000 1020.00
_exptl_crystal_size_max 0.780
_exptl_crystal_size_mid 0.620
_exptl_crystal_size_min 0.560
_refine_diff_density_max 3.100
_refine_diff_density_min -0.970
_refine_ls_extinction_method none
_refine_ls_goodness_of_fit_ref 1.004
_refine_ls_hydrogen_treatment constr
_refine_ls_number_parameters 631
_refine_ls_number_reflns 10540
_refine_ls_number_restraints 0
_refine_ls_R_factor_all 0.1114
_refine_ls_R_factor_gt 0.0795
_refine_ls_shift/su_max 0.000
_refine_ls_structure_factor_coef Fsqd
_refine_ls_weighting_details 'w = 1/[\s^2^(Fo^2^)+(0.0800P)^2^+0.0000P] where P=(Fo^2^+2Fc^2^)/3'
_refine_ls_weighting_scheme calc
_refine_ls_wR_factor_gt 0.2038
_refine_ls_wR_factor_ref 0.2225
_reflns_number_gt 5092
_reflns_number_total 10540
_reflns_threshold_expression F^2^>2.0\s(F^2^)
_cod_data_source_file om300551t_si_001.cif
_cod_data_source_block compound4e
_cod_original_cell_volume 2393.5(5)
_cod_database_code 4079178

loop_
_symmetry_equiv_pos_site_id
_symmetry_equiv_pos_as_xyz
1 +X,+Y,+Z
2 -X,-Y,-Z

loop_
_atom_site_label
_atom_site_type_symbol
_atom_site_fract_x
_atom_site_fract_y
_atom_site_fract_z
_atom_site_U_iso_or_equiv
_atom_site_adp_type
_atom_site_occupancy
_atom_site_symmetry_multiplicity
_atom_site_calc_flag
_atom_site_refinement_flags
Si1 Si 0.48463(11) 0.47282(8) 0.44927(6) 0.0217(3) Uani 1.0 2 d .
Si2 Si 0.55614(10) 0.03517(7) 0.93977(6) 0.0139(3) Uani 1.0 2 d .
F1 F 0.8875(6) 0.0348(3) 0.2621(3) 0.1180(19) Uani 1.0 2 d .
F2 F 0.7148(4) 0.0050(3) 0.3435(3) 0.0820(13) Uani 1.0 2 d .
F3 F 0.9210(5) -0.0424(3) 0.3789(3) 0.1049(16) Uani 1.0 2 d .
F4 F 1.2986(3) 0.40165(19) 0.11493(15) 0.0423(7) Uani 1.0 2 d .
F5 F 1.2930(3) 0.53155(19) 0.14000(17) 0.0542(9) Uani 1.0 2 d .
F6 F 1.3988(3) 0.3851(3) 0.21260(16) 0.0641(10) Uani 1.0 2 d .
F7 F 0.6860(6) 0.0253(3) 0.52813(18) 0.1107(17) Uani 1.0 2 d .
F8 F 0.5938(4) -0.0849(4) 0.56960(19) 0.0984(15) Uani 1.0 2 d .
F9 F 0.8186(4) -0.1291(3) 0.55434(18) 0.0835(12) Uani 1.0 2 d .
F10 F 1.3604(3) -0.4741(2) 0.83041(15) 0.0490(8) Uani 1.0 2 d .
F11 F 1.4104(3) -0.48442(17) 0.94184(15) 0.0373(6) Uani 1.0 2 d .
F12 F 1.2922(3) -0.56972(16) 0.93567(19) 0.0536(9) Uani 1.0 2 d .
C1 C 0.6692(4) 0.4167(3) 0.3971(3) 0.0245(9) Uani 1.0 2 d .
C2 C 0.7543(4) 0.4715(3) 0.3750(3) 0.0262(9) Uani 1.0 2 d .
C3 C 0.7110(4) 0.3162(3) 0.3823(3) 0.0240(9) Uani 1.0 2 d .
C4 C 0.8401(5) 0.2374(3) 0.4045(3) 0.0348(11) Uani 1.0 2 d .
C5 C 0.8747(5) 0.1458(4) 0.3901(3) 0.0440(13) Uani 1.0 2 d .
C6 C 0.7841(6) 0.1320(3) 0.3520(3) 0.0388(12) Uani 1.0 2 d .
C7 C 0.6543(5) 0.2094(3) 0.3303(3) 0.0331(11) Uani 1.0 2 d .
C8 C 0.6197(5) 0.3002(3) 0.3462(3) 0.0262(9) Uani 1.0 2 d .
C9 C 0.8236(7) 0.0349(4) 0.3322(4) 0.0607(18) Uani 1.0 2 d .
C10 C 0.8926(4) 0.4577(3) 0.3250(2) 0.0183(8) Uani 1.0 2 d .
C11 C 0.9332(4) 0.4072(3) 0.2671(3) 0.0247(9) Uani 1.0 2 d .
C12 C 1.0587(4) 0.4027(3) 0.2177(3) 0.0248(9) Uani 1.0 2 d .
C13 C 1.1457(4) 0.4484(3) 0.2256(2) 0.0188(8) Uani 1.0 2 d .
C14 C 1.1068(4) 0.5003(3) 0.2827(3) 0.0220(9) Uani 1.0 2 d .
C15 C 0.9818(4) 0.5041(3) 0.3322(2) 0.0195(8) Uani 1.0 2 d .
C16 C 1.2823(4) 0.4436(3) 0.1738(3) 0.0271(9) Uani 1.0 2 d .
C17 C 0.3658(4) 0.5847(3) 0.3769(3) 0.0253(9) Uani 1.0 2 d .
C18 C 0.4053(4) 0.6058(3) 0.2981(3) 0.0299(10) Uani 1.0 2 d .
C19 C 0.3170(5) 0.6841(4) 0.2443(3) 0.0338(11) Uani 1.0 2 d .
C20 C 0.1847(5) 0.7452(4) 0.2705(3) 0.0382(12) Uani 1.0 2 d .
C21 C 0.1429(5) 0.7276(4) 0.3494(3) 0.0437(13) Uani 1.0 2 d .
C22 C 0.2295(5) 0.6485(4) 0.4019(3) 0.0409(12) Uani 1.0 2 d .
C23 C 0.3970(5) 0.3762(3) 0.4942(3) 0.0253(9) Uani 1.0 2 d .
C24 C 0.4576(5) 0.2896(4) 0.5537(3) 0.0363(11) Uani 1.0 2 d .
C25 C 0.3891(5) 0.2202(4) 0.5890(3) 0.0390(12) Uani 1.0 2 d .
C26 C 0.2611(5) 0.2367(4) 0.5642(3) 0.0389(12) Uani 1.0 2 d .
C27 C 0.2000(6) 0.3234(4) 0.5054(3) 0.0465(13) Uani 1.0 2 d .
C28 C 0.2672(5) 0.3905(4) 0.4724(3) 0.0350(11) Uani 1.0 2 d .
C29 C 0.6971(4) -0.0705(3) 0.9003(2) 0.0155(8) Uani 1.0 2 d .
C30 C 0.7896(4) -0.1463(3) 0.9503(2) 0.0158(8) Uani 1.0 2 d .
C31 C 0.7034(4) -0.0682(3) 0.8168(2) 0.0165(8) Uani 1.0 2 d .
C32 C 0.7190(4) 0.0123(3) 0.7556(2) 0.0229(9) Uani 1.0 2 d .
C33 C 0.7202(5) 0.0144(3) 0.6777(3) 0.0291(10) Uani 1.0 2 d .
C34 C 0.7018(5) -0.0628(4) 0.6616(3) 0.0310(10) Uani 1.0 2 d .
C35 C 0.6847(5) -0.1425(3) 0.7215(3) 0.0322(10) Uani 1.0 2 d .
C36 C 0.6850(4) -0.1449(3) 0.7984(3) 0.0239(9) Uani 1.0 2 d .
C37 C 0.7009(6) -0.0620(5) 0.5783(3) 0.0489(14) Uani 1.0 2 d .
C38 C 0.9178(4) -0.2322(3) 0.9344(2) 0.0142(7) Uani 1.0 2 d .
C39 C 1.0140(4) -0.2223(3) 0.8680(2) 0.0174(8) Uani 1.0 2 d .
C40 C 1.1395(4) -0.3021(3) 0.8583(3) 0.0203(8) Uani 1.0 2 d .
C41 C 1.1682(4) -0.3943(3) 0.9141(2) 0.0169(8) Uani 1.0 2 d .
C42 C 1.0739(4) -0.4059(3) 0.9802(3) 0.0181(8) Uani 1.0 2 d .
C43 C 0.9490(4) -0.3244(3) 0.9912(2) 0.0175(8) Uani 1.0 2 d .
C44 C 1.3061(4) -0.4805(3) 0.9053(3) 0.0254(9) Uani 1.0 2 d .
C45 C 0.4138(4) 0.1142(3) 0.8701(2) 0.0155(8) Uani 1.0 2 d .
C46 C 0.3320(4) 0.0701(3) 0.8516(2) 0.0202(8) Uani 1.0 2 d .
C47 C 0.2157(4) 0.1279(3) 0.8060(3) 0.0273(9) Uani 1.0 2 d .
C48 C 0.1785(5) 0.2324(3) 0.7792(3) 0.0312(10) Uani 1.0 2 d .
C49 C 0.2587(5) 0.2767(3) 0.7956(3) 0.0306(10) Uani 1.0 2 d .
C50 C 0.3754(4) 0.2189(3) 0.8408(3) 0.0230(9) Uani 1.0 2 d .
C51 C 0.6461(4) 0.1135(3) 0.9557(2) 0.0147(7) Uani 1.0 2 d .
C52 C 0.7965(4) 0.0891(3) 0.9409(3) 0.0214(8) Uani 1.0 2 d .
C53 C 0.8610(4) 0.1467(3) 0.9549(3) 0.0278(9) Uani 1.0 2 d .
C54 C 0.7786(5) 0.2300(3) 0.9831(3) 0.0278(9) Uani 1.0 2 d .
C55 C 0.6317(5) 0.2537(3) 0.9988(3) 0.0270(9) Uani 1.0 2 d .
C56 C 0.5670(4) 0.1966(3) 0.9855(2) 0.0203(8) Uani 1.0 2 d .
H1 H 0.7195 0.5288 0.3948 0.0314 Uiso 1.0 2 calc R
H2 H 0.9044 0.2470 0.4295 0.0418 Uiso 1.0 2 calc R
H3 H 0.9613 0.0919 0.4067 0.0527 Uiso 1.0 2 calc R
H4 H 0.5905 0.1999 0.3049 0.0398 Uiso 1.0 2 calc R
H5 H 0.5308 0.3529 0.3319 0.0315 Uiso 1.0 2 calc R
H6 H 0.8741 0.3752 0.2613 0.0296 Uiso 1.0 2 calc R
H7 H 1.0847 0.3681 0.1783 0.0298 Uiso 1.0 2 calc R
H8 H 1.1657 0.5329 0.2876 0.0264 Uiso 1.0 2 calc R
H9 H 0.9562 0.5386 0.3717 0.0234 Uiso 1.0 2 calc R
H10 H 0.4971 0.5650 0.2794 0.0359 Uiso 1.0 2 calc R
H11 H 0.3473 0.6956 0.1897 0.0405 Uiso 1.0 2 calc R
H12 H 0.1231 0.7992 0.2342 0.0458 Uiso 1.0 2 calc R
H13 H 0.0529 0.7707 0.3678 0.0524 Uiso 1.0 2 calc R
H14 H 0.1973 0.6361 0.4563 0.0490 Uiso 1.0 2 calc R
H15 H 0.5468 0.2778 0.5704 0.0436 Uiso 1.0 2 calc R
H16 H 0.4309 0.1622 0.6298 0.0467 Uiso 1.0 2 calc R
H17 H 0.2145 0.1894 0.5868 0.0467 Uiso 1.0 2 calc R
H18 H 0.1108 0.3356 0.4884 0.0557 Uiso 1.0 2 calc R
H19 H 0.2230 0.4495 0.4329 0.0420 Uiso 1.0 2 calc R
H20 H 0.7691 -0.1439 1.0036 0.0189 Uiso 1.0 2 calc R
H21 H 0.7289 0.0664 0.7668 0.0275 Uiso 1.0 2 calc R
H22 H 0.7337 0.0688 0.6360 0.0349 Uiso 1.0 2 calc R
H23 H 0.6726 -0.1958 0.7100 0.0386 Uiso 1.0 2 calc R
H24 H 0.6725 -0.1999 0.8396 0.0286 Uiso 1.0 2 calc R
H25 H 0.9933 -0.1598 0.8287 0.0209 Uiso 1.0 2 calc R
H26 H 1.2059 -0.2937 0.8134 0.0243 Uiso 1.0 2 calc R
H27 H 1.0936 -0.4693 1.0183 0.0218 Uiso 1.0 2 calc R
H28 H 0.8854 -0.3319 1.0376 0.0210 Uiso 1.0 2 calc R
H29 H 0.3560 -0.0007 0.8705 0.0242 Uiso 1.0 2 calc R
H30 H 0.1626 0.0965 0.7933 0.0327 Uiso 1.0 2 calc R
H31 H 0.0978 0.2726 0.7496 0.0375 Uiso 1.0 2 calc R
H32 H 0.2346 0.3475 0.7761 0.0367 Uiso 1.0 2 calc R
H33 H 0.4295 0.2510 0.8519 0.0276 Uiso 1.0 2 calc R
H34 H 0.8543 0.0327 0.9211 0.0256 Uiso 1.0 2 calc R
H35 H 0.9625 0.1289 0.9451 0.0334 Uiso 1.0 2 calc R
H36 H 0.8227 0.2702 0.9914 0.0334 Uiso 1.0 2 calc R
H37 H 0.5746 0.3100 1.0189 0.0324 Uiso 1.0 2 calc R
H38 H 0.4657 0.2142 0.9970 0.0243 Uiso 1.0 2 calc R

loop_
_atom_site_aniso_label
_atom_site_aniso_U_11
_atom_site_aniso_U_22
_atom_site_aniso_U_33
_atom_site_aniso_U_12
_atom_site_aniso_U_13
_atom_site_aniso_U_23
Si1 0.0173(5) 0.0234(6) 0.0247(6) -0.0067(5) 0.0001(5) -0.0092(5)
Si2 0.0107(5) 0.0111(5) 0.0177(5) -0.0014(4) -0.0027(4) -0.0037(5)
F1 0.211(5) 0.077(3) 0.098(3) -0.103(3) 0.104(3) -0.074(3)
F2 0.091(3) 0.0545(19) 0.130(4) -0.0530(19) 0.047(3) -0.064(2)
F3 0.113(4) 0.0300(19) 0.154(4) -0.009(2) 0.017(3) -0.041(3)
F4 0.0295(14) 0.0575(17) 0.0417(16) -0.0188(13) 0.0174(12) -0.0249(14)
F5 0.0495(17) 0.0412(16) 0.068(2) -0.0295(14) 0.0351(15) -0.0193(15)
F6 0.0127(12) 0.111(3) 0.0390(17) -0.0067(15) -0.0013(11) -0.0035(17)
F7 0.221(6) 0.076(3) 0.0192(17) -0.043(3) -0.017(3) -0.0024(17)
F8 0.068(3) 0.200(5) 0.050(2) -0.054(3) -0.0152(18) -0.050(3)
F9 0.052(2) 0.132(3) 0.060(2) 0.014(2) -0.0159(16) -0.072(3)
F10 0.0323(14) 0.0544(17) 0.0401(16) 0.0118(13) 0.0052(12) -0.0277(14)
F11 0.0138(11) 0.0394(15) 0.0509(16) 0.0051(11) -0.0088(11) -0.0176(13)
F12 0.0241(14) 0.0157(13) 0.112(3) -0.0015(11) 0.0127(15) -0.0253(15)
C1 0.0208(19) 0.026(2) 0.029(3) -0.0096(17) 0.0084(17) -0.0160(18)
C2 0.021(2) 0.030(3) 0.035(3) -0.0115(18) 0.0112(17) -0.0235(19)
C3 0.0208(19) 0.022(2) 0.032(3) -0.0112(17) 0.0124(17) -0.0144(18)
C4 0.022(2) 0.032(3) 0.051(3) -0.0078(19) 0.004(2) -0.019(3)
C5 0.029(3) 0.026(3) 0.066(4) -0.001(2) 0.009(3) -0.018(3)
C6 0.050(3) 0.025(3) 0.044(3) -0.023(3) 0.029(3) -0.020(2)
C7 0.040(3) 0.038(3) 0.033(3) -0.025(3) 0.013(2) -0.021(2)
C8 0.025(2) 0.024(2) 0.029(3) -0.0107(18) 0.0089(17) -0.0111(18)
C9 0.082(5) 0.034(3) 0.071(4) -0.037(4) 0.042(4) -0.033(3)
C10 0.0144(17) 0.0156(18) 0.023(2) -0.0049(15) 0.0027(15) -0.0068(16)
C11 0.021(2) 0.027(2) 0.032(3) -0.0128(17) 0.0096(17) -0.0171(18)
C12 0.0204(19) 0.029(3) 0.028(3) -0.0088(17) 0.0050(16) -0.0160(18)
C13 0.0113(17) 0.0202(19) 0.0177(19) -0.0029(15) 0.0012(14) -0.0013(16)
C14 0.0157(18) 0.025(2) 0.028(3) -0.0108(17) 0.0001(16) -0.0072(18)
C15 0.0185(18) 0.0196(19) 0.0192(19) -0.0069(16) 0.0022(15) -0.0062(16)
C16 0.021(2) 0.033(3) 0.024(3) -0.0103(19) 0.0028(17) -0.0055(19)
C17 0.0190(19) 0.027(3) 0.027(3) -0.0070(17) -0.0074(16) -0.0025(18)
C18 0.0175(19) 0.025(3) 0.033(3) -0.0046(18) 0.0053(17) 0.0011(19)
C19 0.042(3) 0.044(3) 0.020(3) -0.027(3) 0.0003(19) -0.001(2)
C20 0.026(3) 0.032(3) 0.045(3) -0.009(2) -0.024(2) 0.014(3)
C21 0.023(3) 0.030(3) 0.062(4) 0.000(2) 0.006(3) -0.010(3)
C22 0.029(3) 0.064(4) 0.025(3) -0.009(3) 0.0027(19) -0.019(3)
C23 0.027(2) 0.021(2) 0.025(3) -0.0129(18) 0.0119(17) -0.0076(18)
C24 0.016(2) 0.041(3) 0.057(3) -0.007(2) 0.002(2) -0.027(3)
C25 0.034(3) 0.024(3) 0.046(3) -0.003(2) -0.004(3) -0.003(2)
C26 0.033(3) 0.031(3) 0.054(4) -0.023(3) 0.004(3) -0.003(3)
C27 0.048(3) 0.043(3) 0.060(4) -0.027(3) -0.023(3) -0.004(3)
C28 0.044(3) 0.036(3) 0.029(3) -0.023(3) -0.002(2) -0.004(2)
C29 0.0130(17) 0.0152(18) 0.0195(19) -0.0090(15) 0.0019(14) -0.0034(15)
C30 0.0109(16) 0.0179(19) 0.0178(18) -0.0049(15) 0.0018(14) -0.0064(15)
C31 0.0111(16) 0.0116(18) 0.023(2) 0.0031(14) -0.0059(14) -0.0059(16)
C32 0.022(2) 0.019(2) 0.023(2) -0.0026(17) -0.0013(16) -0.0063(17)
C33 0.027(3) 0.027(3) 0.021(2) -0.0005(18) -0.0012(17) -0.0026(18)
C34 0.022(2) 0.041(3) 0.023(3) 0.0030(19) -0.0072(17) -0.014(2)
C35 0.033(3) 0.033(3) 0.035(3) -0.006(2) -0.0093(19) -0.019(2)
C36 0.026(2) 0.0157(19) 0.026(3) -0.0019(17) -0.0097(17) -0.0035(17)
C37 0.040(3) 0.066(4) 0.034(3) -0.000(3) -0.008(3) -0.026(3)
C38 0.0103(16) 0.0137(18) 0.0181(19) -0.0028(14) -0.0008(14) -0.0058(15)
C39 0.0164(17) 0.0152(18) 0.0169(19) -0.0036(15) -0.0015(15) -0.0024(15)
C40 0.0141(18) 0.024(2) 0.023(2) -0.0055(16) 0.0028(15) -0.0103(17)
C41 0.0108(17) 0.0145(18) 0.024(2) -0.0007(15) -0.0012(15) -0.0092(16)
C42 0.0149(17) 0.0122(18) 0.025(2) -0.0035(15) -0.0036(15) -0.0033(16)
C43 0.0129(17) 0.0168(18) 0.020(2) -0.0045(15) 0.0011(14) -0.0043(16)
C44 0.0176(19) 0.022(2) 0.033(3) -0.0049(17) 0.0046(17) -0.0107(19)
C45 0.0128(17) 0.0128(18) 0.0141(18) -0.0001(15) -0.0010(14) -0.0009(15)
C46 0.0226(19) 0.0146(19) 0.021(2) -0.0046(16) -0.0066(16) -0.0022(16)
C47 0.025(2) 0.029(3) 0.031(3) -0.0069(18) -0.0132(18) -0.0083(19)
C48 0.025(3) 0.032(3) 0.031(3) -0.0017(19) -0.0151(18) -0.004(2)
C49 0.029(3) 0.019(2) 0.037(3) -0.0038(18) -0.0150(19) 0.0029(19)
C50 0.024(2) 0.019(2) 0.024(2) -0.0075(17) -0.0078(17) -0.0009(17)
C51 0.0141(17) 0.0123(17) 0.0146(18) -0.0032(14) -0.0033(14) -0.0005(15)
C52 0.0166(18) 0.0197(19) 0.028(3) -0.0055(16) -0.0034(16) -0.0075(17)
C53 0.0181(19) 0.029(3) 0.039(3) -0.0116(18) -0.0070(17) -0.0067(19)
C54 0.029(3) 0.029(3) 0.034(3) -0.0151(19) -0.0118(18) -0.0082(19)
C55 0.030(3) 0.018(2) 0.036(3) -0.0064(18) -0.0059(18) -0.0116(18)
C56 0.0197(19) 0.0148(18) 0.026(2) -0.0054(16) -0.0043(16) -0.0049(16)

loop_
_atom_type_symbol
_atom_type_description
_atom_type_scat_dispersion_real
_atom_type_scat_dispersion_imag
_atom_type_scat_source
C C 0.0033 0.0016
;
International Tables for Crystallography
(1992, Vol. C, Tables 4.2.6.8 and 6.1.1.4)
;
H H 0.0000 0.0000
;
International Tables for Crystallography
(1992, Vol. C, Table 6.1.1.4)
;
F F 0.0171 0.0103
;
International Tables for Crystallography
(1992, Vol. C, Tables 4.2.6.8 and 6.1.1.4)
;
Si Si 0.0817 0.0704
;
International Tables for Crystallography
(1992, Vol. C, Tables 4.2.6.8 and 6.1.1.4)
;

loop_
_geom_angle_atom_site_label_1
_geom_angle_atom_site_label_2
_geom_angle_atom_site_label_3
_geom_angle
_geom_angle_publ_flag
_geom_angle_site_symmetry_1
Si1 Si1 C1 108.18(17) yes 2_666
Si1 Si1 C17 109.38(17) yes 2_666
Si1 Si1 C23 108.58(15) yes 2_666
C1 Si1 C17 109.62(16) yes .
C1 Si1 C23 111.05(19) yes .
C17 Si1 C23 110.0(2) yes .
Si2 Si2 C29 108.71(11) yes 2_657
Si2 Si2 C45 107.85(12) yes 2_657
Si2 Si2 C51 110.00(12) yes 2_657
C29 Si2 C45 110.57(18) yes .
C29 Si2 C51 108.92(17) yes .
C45 Si2 C51 110.76(17) yes .
Si1 C1 C2 117.1(4) yes .
Si1 C1 C3 119.0(4) yes .
C2 C1 C3 123.9(4) yes .
C1 C2 C10 131.1(4) yes .
C1 C3 C4 122.0(5) yes .
C1 C3 C8 119.4(4) yes .
C4 C3 C8 118.6(5) yes .
C3 C4 C5 120.3(5) yes .
C4 C5 C6 120.3(4) yes .
C5 C6 C7 120.1(5) yes .
C5 C6 C9 121.0(5) yes .
C7 C6 C9 118.9(6) yes .
C6 C7 C8 119.0(6) yes .
C3 C8 C7 121.6(4) yes .
F1 C9 F2 110.0(7) yes .
F1 C9 F3 103.1(5) yes .
F1 C9 C6 113.7(5) yes .
F2 C9 F3 103.7(5) yes .
F2 C9 C6 113.5(5) yes .
F3 C9 C6 111.9(6) yes .
C2 C10 C11 123.0(5) yes .
C2 C10 C15 118.6(4) yes .
C11 C10 C15 118.2(4) yes .
C10 C11 C12 121.0(5) yes .
C11 C12 C13 120.2(5) yes .
C12 C13 C14 120.0(4) yes .
C12 C13 C16 121.2(4) yes .
C14 C13 C16 118.8(5) yes .
C13 C14 C15 119.6(5) yes .
C10 C15 C14 121.0(4) yes .
F4 C16 F5 106.1(4) yes .
F4 C16 F6 104.0(3) yes .
F4 C16 C13 112.7(5) yes .
F5 C16 F6 107.7(5) yes .
F5 C16 C13 113.5(3) yes .
F6 C16 C13 112.2(3) yes .
Si1 C17 C18 121.9(3) yes .
Si1 C17 C22 121.5(3) yes .
C18 C17 C22 116.5(4) yes .
C17 C18 C19 122.6(4) yes .
C18 C19 C20 119.5(4) yes .
C19 C20 C21 119.5(4) yes .
C20 C21 C22 120.5(4) yes .
C17 C22 C21 121.3(4) yes .
Si1 C23 C24 121.4(4) yes .
Si1 C23 C28 121.2(3) yes .
C24 C23 C28 117.3(5) yes .
C23 C24 C25 121.2(5) yes .
C24 C25 C26 119.4(4) yes .
C25 C26 C27 119.4(5) yes .
C26 C27 C28 120.3(6) yes .
C23 C28 C27 122.3(4) yes .
Si2 C29 C30 117.7(3) yes .
Si2 C29 C31 119.9(2) yes .
C30 C29 C31 122.5(3) yes .
C29 C30 C38 129.5(4) yes .
C29 C31 C32 121.5(4) yes .
C29 C31 C36 120.2(4) yes .
C32 C31 C36 118.2(4) yes .
C31 C32 C33 120.6(5) yes .
C32 C33 C34 119.6(4) yes .
C33 C34 C35 120.6(5) yes .
C33 C34 C37 120.8(4) yes .
C35 C34 C37 118.6(6) yes .
C34 C35 C36 119.7(5) yes .
C31 C36 C35 121.4(4) yes .
F7 C37 F8 105.4(5) yes .
F7 C37 F9 107.8(4) yes .
F7 C37 C34 113.3(6) yes .
F8 C37 F9 105.1(6) yes .
F8 C37 C34 112.4(4) yes .
F9 C37 C34 112.2(4) yes .
C30 C38 C39 122.4(3) yes .
C30 C38 C43 118.5(3) yes .
C39 C38 C43 118.9(3) yes .
C38 C39 C40 120.8(3) yes .
C39 C40 C41 120.0(4) yes .
C40 C41 C42 120.1(3) yes .
C40 C41 C44 120.4(3) yes .
C42 C41 C44 119.4(3) yes .
C41 C42 C43 119.9(3) yes .
C38 C43 C42 120.1(3) yes .
F10 C44 F11 105.1(4) yes .
F10 C44 F12 107.7(4) yes .
F10 C44 C41 112.7(3) yes .
F11 C44 F12 105.6(3) yes .
F11 C44 C41 112.2(4) yes .
F12 C44 C41 112.9(4) yes .
Si2 C45 C46 119.7(3) yes .
Si2 C45 C50 122.5(4) yes .
C46 C45 C50 117.5(4) yes .
C45 C46 C47 121.6(4) yes .
C46 C47 C48 119.3(5) yes .
C47 C48 C49 119.9(4) yes .
C48 C49 C50 120.8(4) yes .
C45 C50 C49 120.8(5) yes .
Si2 C51 C52 121.8(3) yes .
Si2 C51 C56 121.1(3) yes .
C52 C51 C56 117.1(5) yes .
C51 C52 C53 120.7(4) yes .
C52 C53 C54 120.6(4) yes .
C53 C54 C55 119.1(5) yes .
C54 C55 C56 120.6(4) yes .
C51 C56 C55 121.8(4) yes .
C1 C2 H1 114.463 no .
C10 C2 H1 114.465 no .
C3 C4 H2 119.827 no .
C5 C4 H2 119.839 no .
C4 C5 H3 119.868 no .
C6 C5 H3 119.861 no .
C6 C7 H4 120.483 no .
C8 C7 H4 120.476 no .
C3 C8 H5 119.206 no .
C7 C8 H5 119.219 no .
C10 C11 H6 119.501 no .
C12 C11 H6 119.497 no .
C11 C12 H7 119.917 no .
C13 C12 H7 119.918 no .
C13 C14 H8 120.190 no .
C15 C14 H8 120.182 no .
C10 C15 H9 119.512 no .
C14 C15 H9 119.517 no .
C17 C18 H10 118.712 no .
C19 C18 H10 118.707 no .
C18 C19 H11 120.247 no .
C20 C19 H11 120.246 no .
C19 C20 H12 120.267 no .
C21 C20 H12 120.270 no .
C20 C21 H13 119.737 no .
C22 C21 H13 119.744 no .
C17 C22 H14 119.328 no .
C21 C22 H14 119.328 no .
C23 C24 H15 119.407 no .
C25 C24 H15 119.412 no .
C24 C25 H16 120.296 no .
C26 C25 H16 120.279 no .
C25 C26 H17 120.296 no .
C27 C26 H17 120.288 no .
C26 C27 H18 119.849 no .
C28 C27 H18 119.833 no .
C23 C28 H19 118.825 no .
C27 C28 H19 118.838 no .
C29 C30 H20 115.228 no .
C38 C30 H20 115.231 no .
C31 C32 H21 119.679 no .
C33 C32 H21 119.685 no .
C32 C33 H22 120.217 no .
C34 C33 H22 120.190 no .
C34 C35 H23 120.164 no .
C36 C35 H23 120.180 no .
C31 C36 H24 119.322 no .
C35 C36 H24 119.327 no .
C38 C39 H25 119.587 no .
C40 C39 H25 119.595 no .
C39 C40 H26 120.004 no .
C41 C40 H26 120.014 no .
C41 C42 H27 120.031 no .
C43 C42 H27 120.020 no .
C38 C43 H28 119.926 no .
C42 C43 H28 119.926 no .
C45 C46 H29 119.198 no .
C47 C46 H29 119.187 no .
C46 C47 H30 120.331 no .
C48 C47 H30 120.331 no .
C47 C48 H31 120.053 no .
C49 C48 H31 120.059 no .
C48 C49 H32 119.620 no .
C50 C49 H32 119.621 no .
C45 C50 H33 119.580 no .
C49 C50 H33 119.583 no .
C51 C52 H34 119.654 no .
C53 C52 H34 119.641 no .
C52 C53 H35 119.686 no .
C54 C53 H35 119.676 no .
C53 C54 H36 120.436 no .
C55 C54 H36 120.432 no .
C54 C55 H37 119.707 no .
C56 C55 H37 119.720 no .
C51 C56 H38 119.080 no .
C55 C56 H38 119.073 no .

loop_
_geom_bond_atom_site_label_1
_geom_bond_atom_site_label_2
_geom_bond_distance
_geom_bond_publ_flag
_geom_bond_site_symmetry_2
Si1 Si1 2.362(2) yes 2_666
Si1 C1 1.903(4) yes .
Si1 C17 1.899(4) yes .
Si1 C23 1.885(5) yes .
Si2 Si2 2.3647(14) yes 2_657
Si2 C29 1.888(4) yes .
Si2 C45 1.874(4) yes .
Si2 C51 1.880(5) yes .
F1 C9 1.297(8) yes .
F2 C9 1.313(9) yes .
F3 C9 1.355(7) yes .
F4 C16 1.357(6) yes .
F5 C16 1.305(6) yes .
F6 C16 1.336(5) yes .
F7 C37 1.302(7) yes .
F8 C37 1.323(9) yes .
F9 C37 1.316(6) yes .
F10 C44 1.337(5) yes .
F11 C44 1.340(6) yes .
F12 C44 1.331(5) yes .
C1 C2 1.345(7) yes .
C1 C3 1.498(7) yes .
C2 C10 1.480(5) yes .
C3 C4 1.398(5) yes .
C3 C8 1.378(8) yes .
C4 C5 1.379(8) yes .
C5 C6 1.376(9) yes .
C6 C7 1.393(6) yes .
C6 C9 1.495(9) yes .
C7 C8 1.380(7) yes .
C10 C11 1.389(7) yes .
C10 C15 1.399(7) yes .
C11 C12 1.386(6) yes .
C12 C13 1.377(7) yes .
C13 C14 1.392(7) yes .
C13 C16 1.493(5) yes .
C14 C15 1.385(5) yes .
C17 C18 1.362(6) yes .
C17 C22 1.412(6) yes .
C18 C19 1.384(5) yes .
C19 C20 1.378(6) yes .
C20 C21 1.368(7) yes .
C21 C22 1.368(6) yes .
C23 C24 1.398(5) yes .
C23 C28 1.374(8) yes .
C24 C25 1.399(8) yes .
C25 C26 1.372(8) yes .
C26 C27 1.394(6) yes .
C27 C28 1.358(8) yes .
C29 C30 1.353(5) yes .
C29 C31 1.489(6) yes .
C30 C38 1.477(5) yes .
C31 C32 1.389(5) yes .
C31 C36 1.391(7) yes .
C32 C33 1.396(6) yes .
C33 C34 1.378(8) yes .
C34 C35 1.374(6) yes .
C34 C37 1.506(8) yes .
C35 C36 1.381(7) yes .
C38 C39 1.388(5) yes .
C38 C43 1.392(5) yes .
C39 C40 1.383(5) yes .
C40 C41 1.383(5) yes .
C41 C42 1.377(5) yes .
C41 C44 1.501(5) yes .
C42 C43 1.399(5) yes .
C45 C46 1.402(7) yes .
C45 C50 1.403(5) yes .
C46 C47 1.399(6) yes .
C47 C48 1.399(6) yes .
C48 C49 1.371(8) yes .
C49 C50 1.398(6) yes .
C51 C52 1.411(5) yes .
C51 C56 1.396(5) yes .
C52 C53 1.389(8) yes .
C53 C54 1.387(6) yes .
C54 C55 1.380(6) yes .
C55 C56 1.378(8) yes .
C2 H1 0.950 no .
C4 H2 0.950 no .
C5 H3 0.950 no .
C7 H4 0.950 no .
C8 H5 0.950 no .
C11 H6 0.950 no .
C12 H7 0.950 no .
C14 H8 0.950 no .
C15 H9 0.950 no .
C18 H10 0.950 no .
C19 H11 0.950 no .
C20 H12 0.950 no .
C21 H13 0.950 no .
C22 H14 0.950 no .
C24 H15 0.950 no .
C25 H16 0.950 no .
C26 H17 0.950 no .
C27 H18 0.950 no .
C28 H19 0.950 no .
C30 H20 0.950 no .
C32 H21 0.950 no .
C33 H22 0.950 no .
C35 H23 0.950 no .
C36 H24 0.950 no .
C39 H25 0.950 no .
C40 H26 0.950 no .
C42 H27 0.950 no .
C43 H28 0.950 no .
C46 H29 0.950 no .
C47 H30 0.950 no .
C48 H31 0.950 no .
C49 H32 0.950 no .
C50 H33 0.950 no .
C52 H34 0.950 no .
C53 H35 0.950 no .
C54 H36 0.950 no .
C55 H37 0.950 no .
C56 H38 0.950 no .
